data_2207252
loop_
_publ_author_name
'Yao-Cheng Shi'
'Chun-Xia Sui'
'Hua-Mei Yang'

_publ_section_title
;
 1-Phenyl-3-[(1-phenylethyl)amino]but-2-en-1-one
;
_journal_coeditor_code HG6254
_journal_issue 11
_journal_name_full 'Acta Crystallographica Section E'
_journal_page_first o3574
_journal_page_last o3575
_journal_paper_doi 10.1107/S1600536805031648
_journal_volume 61
_journal_year 2005
_chemical_formula_iupac 'C18 H19 N O'
_chemical_formula_moiety 'C18 H19 N O'
_chemical_formula_sum 'C18 H19 N O'
_chemical_formula_weight 265.34
_chemical_name_systematic
;
1-Phenyl-3-[(1-phenylethyl)amino]but-2-en-1-one
;
_space_group_IT_number 19
_space_group_name_Hall 'P 2ac 2ab'
_symmetry_cell_setting orthorhombic
_symmetry_space_group_name_Hall 'P 2ac 2ab'
_symmetry_space_group_name_H-M 'P 21 21 21'
_atom_sites_solution_hydrogens geom
_atom_sites_solution_primary direct
_atom_sites_solution_secondary difmap
_audit_creation_method SHELXL-97
_cell_angle_alpha 90.00
_cell_angle_beta 90.00
_cell_angle_gamma 90.00
_cell_formula_units_Z 4
_cell_length_a 10.257(2)
_cell_length_b 11.856(2)
_cell_length_c 12.892(3)
_cell_measurement_reflns_used 25
_cell_measurement_temperature 297
_cell_measurement_theta_max 13
_cell_measurement_theta_min 10
_cell_volume 1567.8(5)
_computing_cell_refinement 'CAD-4 Software'
_computing_data_collection 'CAD-4 Software (Enraf--Nonius, 1989)'
_computing_data_reduction 'XCAD4 (Harms & Wocadlo, 1995)'
_computing_molecular_graphics 'PLATON (Spek, 2003)'
_computing_publication_material PLATON
_computing_structure_refinement 'SHELXL97 (Sheldrick, 1997)'
_computing_structure_solution 'SHELXS97 (Sheldrick, 1997)'
_diffrn_ambient_temperature 297
_diffrn_measured_fraction_theta_full 0.999
_diffrn_measured_fraction_theta_max 0.999
_diffrn_measurement_device_type 'Enraf--Nonius CAD-4'
_diffrn_measurement_method \w/2\q
_diffrn_radiation_monochromator graphite
_diffrn_radiation_source 'fine-focus sealed tube'
_diffrn_radiation_type MoK\a
_diffrn_radiation_wavelength 0.71073
_diffrn_reflns_av_R_equivalents 0.0000
_diffrn_reflns_av_sigmaI/netI 0.0588
_diffrn_reflns_limit_h_max 12
_diffrn_reflns_limit_h_min 0
_diffrn_reflns_limit_k_max 14
_diffrn_reflns_limit_k_min 0
_diffrn_reflns_limit_l_max 15
_diffrn_reflns_limit_l_min 0
_diffrn_reflns_number 1767
_diffrn_reflns_theta_full 25.96
_diffrn_reflns_theta_max 25.96
_diffrn_reflns_theta_min 2.33
_diffrn_standards_decay_% 0
_diffrn_standards_interval_count 200
_diffrn_standards_interval_time 120
_diffrn_standards_number 3
_exptl_absorpt_coefficient_mu 0.069
_exptl_absorpt_correction_T_max 0.987
_exptl_absorpt_correction_T_min 0.974
_exptl_absorpt_correction_type empirical
_exptl_absorpt_process_details 'via \y scan (North et al., 1968)'
_exptl_crystal_colour Colourless
_exptl_crystal_density_diffrn 1.124
_exptl_crystal_density_method 'not measured'
_exptl_crystal_description Prism
_exptl_crystal_F_000 568
_exptl_crystal_size_max 0.20
_exptl_crystal_size_mid 0.20
_exptl_crystal_size_min 0.10
_refine_diff_density_max 0.125
_refine_diff_density_min -0.128
_refine_ls_extinction_coef 0.120(13)
_refine_ls_extinction_expression Fc^*^=kFc[1+0.001xFc^2^\l^3^/sin(2\q)]^-1/4^
_refine_ls_extinction_method SHELXL97
_refine_ls_goodness_of_fit_ref 1.040
_refine_ls_hydrogen_treatment constr
_refine_ls_matrix_type full
_refine_ls_number_parameters 184
_refine_ls_number_reflns 1767
_refine_ls_number_restraints 0
_refine_ls_restrained_S_all 1.040
_refine_ls_R_factor_all 0.1432
_refine_ls_R_factor_gt 0.0566
_refine_ls_shift/su_max 0.000
_refine_ls_shift/su_mean 0.000
_refine_ls_structure_factor_coef Fsqd
_refine_ls_weighting_details 'calc w = 1/[\s^2^(Fo^2^)+(0.0927P)^2^+0.2856P] where P = (Fo^2^+2Fc^2^)/3'
_refine_ls_weighting_scheme calc
_refine_ls_wR_factor_gt 0.1696
_refine_ls_wR_factor_ref 0.2120
_reflns_number_gt 810
_reflns_number_total 1767
_reflns_threshold_expression I>2\s(I)
_cod_data_source_file hg6254.cif
_cod_data_source_block I
_cod_depositor_comments
;
The following automatic conversions were performed:
'_symmetry_cell_setting' value 'Orthorhombic' changed to 'orthorhombic'
according to '/home/saulius/struct/CIF-dictionaries/cif_core.dic'
dictionary named 'cif_core.dic' version 2.4.1 from 2010-06-29.

Automatic conversion script
Id: cif_fix_enum 1527 2010-12-29 10:47:43Z saulius 

The following automatic conversions were performed:

'_symmetry_cell_setting' value 'Orthorhombic' changed to
'orthorhombic' according to
/home/saulius/struct/CIF-dictionaries/cif_core.dic dictionary named
'cif_core.dic' version 2.4.1 from 2010-06-29.

Automatic conversion script
Id: cif_fix_values 1715 2011-07-08 13:25:40Z adriana 
;
_cod_database_code 2207252
_cod_database_fobs_code 2207252

loop_
_symmetry_equiv_pos_as_xyz
'x, y, z'
'-x+1/2, -y, z+1/2'
'x+1/2, -y+1/2, -z'
'-x, y+1/2, -z+1/2'

loop_
_atom_site_label
_atom_site_fract_x
_atom_site_fract_y
_atom_site_fract_z
_atom_site_U_iso_or_equiv
_atom_site_adp_type
_atom_site_calc_flag
_atom_site_refinement_flags
_atom_site_occupancy
_atom_site_type_symbol
O 0.6236(4) 0.8151(3) 0.3808(3) 0.0889(12) Uani d . 1 O
N 0.7826(5) 0.6498(4) 0.4405(4) 0.0903(15) Uani d . 1 N
H1N 0.7088 0.6833 0.4473 0.108 Uiso calc R 1 H
C6 0.6753(5) 0.9242(4) 0.2331(4) 0.0699(14) Uani d . 1 C
C8 0.8193(6) 0.7704(5) 0.2986(5) 0.0894(17) Uani d . 1 C
H8 0.8744 0.7886 0.2437 0.107 Uiso calc R 1 H
C7 0.7039(6) 0.8332(4) 0.3092(4) 0.0753(15) Uani d . 1 C
C13 0.8092(7) 0.4441(5) 0.4694(4) 0.0881(18) Uani d . 1 C
C1 0.5841(6) 1.0040(5) 0.2593(5) 0.0949(18) Uani d . 1 C
H1 0.5412 0.9978 0.3226 0.114 Uiso calc R 1 H
C12 0.8114(7) 0.5605(5) 0.5166(5) 0.0965(19) Uani d . 1 C
H12 0.8994 0.5739 0.5434 0.116 Uiso calc R 1 H
C3 0.6130(8) 1.1011(6) 0.1012(7) 0.109(2) Uani d . 1 C
H3 0.5920 1.1602 0.0568 0.131 Uiso calc R 1 H
C2 0.5543(8) 1.0920(6) 0.1956(7) 0.111(2) Uani d . 1 C
H2 0.4940 1.1459 0.2167 0.133 Uiso calc R 1 H
C9 0.8568(6) 0.6844(6) 0.3630(6) 0.0965(19) Uani d . 1 C
C14 0.9075(8) 0.3661(6) 0.4868(6) 0.119(2) Uani d . 1 C
H14 0.9797 0.3864 0.5262 0.143 Uiso calc R 1 H
C17 0.6978(8) 0.3048(7) 0.3703(6) 0.117(2) Uani d . 1 C
H17 0.6253 0.2838 0.3314 0.141 Uiso calc R 1 H
C4 0.7022(8) 1.0231(8) 0.0729(6) 0.122(3) Uani d . 1 C
H4 0.7435 1.0293 0.0089 0.147 Uiso calc R 1 H
C18 0.7052(8) 0.4107(5) 0.4100(5) 0.101(2) Uani d . 1 C
H18 0.6384 0.4617 0.3966 0.122 Uiso calc R 1 H
C16 0.7950(9) 0.2291(6) 0.3867(6) 0.119(2) Uani d . 1 C
H16 0.7905 0.1576 0.3574 0.143 Uiso calc R 1 H
C15 0.8990(9) 0.2587(7) 0.4463(7) 0.132(3) Uani d . 1 C
H15 0.9645 0.2065 0.4598 0.158 Uiso calc R 1 H
C5 0.7329(7) 0.9342(6) 0.1377(5) 0.099(2) Uani d . 1 C
H5 0.7933 0.8805 0.1164 0.119 Uiso calc R 1 H
C11 0.7168(10) 0.5734(6) 0.6062(5) 0.141(3) Uani d . 1 C
H11A 0.7260 0.6472 0.6360 0.212 Uiso calc R 1 H
H11B 0.7354 0.5174 0.6580 0.212 Uiso calc R 1 H
H11C 0.6293 0.5637 0.5815 0.212 Uiso calc R 1 H
C10 0.9880(7) 0.6279(6) 0.3487(7) 0.141(3) Uani d . 1 C
H10A 1.0309 0.6593 0.2891 0.211 Uiso calc R 1 H
H10B 0.9756 0.5484 0.3387 0.211 Uiso calc R 1 H
H10C 1.0406 0.6402 0.4092 0.211 Uiso calc R 1 H

loop_
_atom_site_aniso_label
_atom_site_aniso_U_11
_atom_site_aniso_U_22
_atom_site_aniso_U_33
_atom_site_aniso_U_12
_atom_site_aniso_U_13
_atom_site_aniso_U_23
O 0.093(3) 0.082(2) 0.092(3) -0.004(2) 0.003(2) 0.007(2)
N 0.097(4) 0.080(3) 0.095(3) 0.005(3) -0.017(3) 0.010(3)
C6 0.068(3) 0.062(3) 0.079(4) -0.013(3) -0.015(3) -0.002(3)
C8 0.077(4) 0.089(4) 0.102(4) -0.005(4) 0.000(4) 0.019(4)
C7 0.072(4) 0.069(3) 0.084(4) -0.010(3) -0.011(3) 0.000(3)
C13 0.104(5) 0.082(4) 0.078(4) -0.011(4) -0.016(4) 0.007(3)
C1 0.108(4) 0.081(4) 0.095(4) 0.000(4) -0.011(4) 0.008(4)
C12 0.118(5) 0.081(4) 0.091(4) -0.001(4) -0.029(4) 0.000(4)
C3 0.113(6) 0.082(4) 0.133(7) -0.026(4) -0.040(5) 0.038(5)
C2 0.123(6) 0.084(5) 0.127(6) 0.013(4) -0.027(5) 0.001(5)
C9 0.088(5) 0.091(4) 0.110(5) -0.003(4) -0.004(4) 0.013(4)
C14 0.128(6) 0.102(5) 0.128(5) 0.009(5) -0.034(5) 0.008(5)
C17 0.111(6) 0.108(5) 0.134(6) -0.023(6) -0.008(5) -0.010(5)
C4 0.106(6) 0.147(6) 0.115(6) -0.012(6) 0.001(5) 0.048(6)
C18 0.116(5) 0.083(4) 0.104(4) -0.008(4) -0.008(5) 0.005(4)
C16 0.130(6) 0.091(5) 0.137(6) -0.011(6) 0.015(6) -0.012(5)
C15 0.127(7) 0.094(5) 0.174(8) 0.012(5) -0.020(7) 0.012(6)
C5 0.091(4) 0.110(5) 0.096(4) 0.001(4) 0.008(4) 0.012(4)
C11 0.230(10) 0.117(6) 0.077(4) 0.022(7) -0.007(6) 0.000(4)
C10 0.097(5) 0.143(7) 0.182(7) 0.029(5) 0.008(5) 0.051(7)

loop_
_atom_type_symbol
_atom_type_description
_atom_type_scat_dispersion_real
_atom_type_scat_dispersion_imag
_atom_type_scat_source
C C 0.0033 0.0016 'International Tables Vol C Tables 4.2.6.8 and 6.1.1.4'
H H 0.0000 0.0000 'International Tables Vol C Tables 4.2.6.8 and 6.1.1.4'
N N 0.0061 0.0033 'International Tables Vol C Tables 4.2.6.8 and 6.1.1.4'
O O 0.0106 0.0060 'International Tables Vol C Tables 4.2.6.8 and 6.1.1.4'

loop_
_geom_angle_atom_site_label_1
_geom_angle_atom_site_label_2
_geom_angle_atom_site_label_3
_geom_angle
_geom_angle_publ_flag
C9 N H1N 116.2 ?
C12 N H1N 116.2 ?
C5 C6 C1 117.1(5) ?
C5 C6 C7 124.7(6) ?
C1 C6 C7 118.2(5) ?
C9 C8 H8 117.6 ?
C7 C8 H8 117.6 ?
O C7 C6 118.6(5) y
O C7 C8 122.3(5) y
C6 C7 C8 119.1(5) y
C9 N C12 127.7(6) y
C7 C8 C9 124.9(6) y
N C9 C8 121.8(6) y
N C9 C10 117.8(6) y
C8 C9 C10 120.3(7) y
C18 C13 C14 117.6(6) ?
C18 C13 C12 120.0(7) ?
C14 C13 C12 122.3(6) ?
C2 C1 C6 122.2(7) ?
C2 C1 H1 118.9 ?
C6 C1 H1 118.9 ?
N C12 C11 107.9(6) y
N C12 C13 112.7(5) y
C11 C12 C13 113.0(6) y
N C12 H12 107.7 ?
C13 C12 H12 107.7 ?
C11 C12 H12 107.7 ?
C4 C3 C2 119.1(7) ?
C4 C3 H3 120.5 ?
C2 C3 H3 120.5 ?
C1 C2 C3 120.0(7) ?
C1 C2 H2 120.0 ?
C3 C2 H2 120.0 ?
C15 C14 C13 120.6(7) ?
C15 C14 H14 119.7 ?
C13 C14 H14 119.7 ?
C16 C17 C18 120.7(8) ?
C16 C17 H17 119.6 ?
C18 C17 H17 119.6 ?
C3 C4 C5 120.9(7) ?
C3 C4 H4 119.6 ?
C5 C4 H4 119.6 ?
C17 C18 C13 121.4(7) ?
C17 C18 H18 119.3 ?
C13 C18 H18 119.3 ?
C17 C16 C15 119.6(7) ?
C17 C16 H16 120.2 ?
C15 C16 H16 120.2 ?
C16 C15 C14 120.1(8) ?
C16 C15 H15 120.0 ?
C14 C15 H15 120.0 ?
C6 C5 C4 120.7(6) ?
C6 C5 H5 119.6 ?
C4 C5 H5 119.6 ?
C12 C11 H11A 109.5 ?
C12 C11 H11B 109.5 ?
H11A C11 H11B 109.5 ?
C12 C11 H11C 109.5 ?
H11A C11 H11C 109.5 ?
H11B C11 H11C 109.5 ?
C9 C10 H10A 109.5 ?
C9 C10 H10B 109.5 ?
H10A C10 H10B 109.5 ?
C9 C10 H10C 109.5 ?
H10A C10 H10C 109.5 ?
H10B C10 H10C 109.5 ?

loop_
_geom_bond_atom_site_label_1
_geom_bond_atom_site_label_2
_geom_bond_distance
_geom_bond_publ_flag
O C7 1.256(6) y
N C9 1.321(7) y
N C12 1.473(7) y
N H1N 0.8600 ?
C6 C5 1.369(7) ?
C6 C1 1.373(7) ?
C6 C7 1.487(7) y
C7 C8 1.405(8) y
C8 C9 1.370(8) y
C8 H8 0.9300 ?
C9 C10 1.514(9) y
C13 C18 1.371(9) ?
C13 C14 1.386(9) ?
C11 C12 1.516(10) y
C12 C13 1.509(8) y
C1 C2 1.361(8) ?
C1 H1 0.9300 ?
C12 H12 0.9800 ?
C3 C4 1.351(10) ?
C3 C2 1.363(10) ?
C3 H3 0.9300 ?
C2 H2 0.9300 ?
C14 C15 1.379(9) ?
C14 H14 0.9300 ?
C17 C16 1.358(10) ?
C17 C18 1.359(9) ?
C17 H17 0.9300 ?
C4 C5 1.382(9) ?
C4 H4 0.9300 ?
C18 H18 0.9300 ?
C16 C15 1.361(10) ?
C16 H16 0.9300 ?
C15 H15 0.9300 ?
C5 H5 0.9300 ?
C11 H11A 0.9600 ?
C11 H11B 0.9600 ?
C11 H11C 0.9600 ?
C10 H10A 0.9600 ?
C10 H10B 0.9600 ?
C10 H10C 0.9600 ?

loop_
_geom_hbond_atom_site_label_D
_geom_hbond_atom_site_label_H
_geom_hbond_atom_site_label_A
_geom_hbond_distance_DH
_geom_hbond_distance_HA
_geom_hbond_distance_DA
_geom_hbond_angle_DHA
_geom_hbond_publ_flag
N H1N O 0.86 1.99 2.663(6) 135 yes
C1 H1 O 0.93 2.44 2.763(7) 100 ?

loop_
_geom_torsion_atom_site_label_1
_geom_torsion_atom_site_label_2
_geom_torsion_atom_site_label_3
_geom_torsion_atom_site_label_4
_geom_torsion
C9 C8 C7 O 0.2(9)
C9 C8 C7 C6 -179.8(6)
C5 C6 C7 O -161.8(5)
C1 C6 C7 O 17.8(7)
C5 C6 C7 C8 18.2(7)
C1 C6 C7 C8 -162.2(5)
C5 C6 C1 C2 -2.2(8)
C7 C6 C1 C2 178.2(5)
C9 N C12 C13 -70.1(9)
C9 N C12 C11 164.5(6)
C18 C13 C12 N -50.0(9)
C14 C13 C12 N 132.5(6)
C18 C13 C12 C11 72.6(7)
C14 C13 C12 C11 -104.9(8)
C6 C1 C2 C3 1.9(10)
C4 C3 C2 C1 -1.2(10)
C12 N C9 C8 -178.7(6)
C12 N C9 C10 -0.3(10)
C7 C8 C9 N 2.6(10)
C7 C8 C9 C10 -175.7(6)
C18 C13 C14 C15 -0.7(10)
C12 C13 C14 C15 176.9(7)
C2 C3 C4 C5 0.8(11)
C16 C17 C18 C13 -1.3(11)
C14 C13 C18 C17 0.6(10)
C12 C13 C18 C17 -177.0(6)
C18 C17 C16 C15 2.1(12)
C17 C16 C15 C14 -2.2(12)
C13 C14 C15 C16 1.5(12)
C1 C6 C5 C4 1.8(8)
C7 C6 C5 C4 -178.6(6)
C3 C4 C5 C6 -1.2(11)

loop_
_cod_related_entry_id
_cod_related_entry_database
_cod_related_entry_code
1 ChemSpider 30654883
